data_4325561
loop_
_publ_author_name
'Mario Carrasco'
'Riccardo Peloso'
'Irene Resa'
'Amor Rodr\'iguez'
'Luis S\'anchez'
'Eleuterio \'Alvarez'
'Celia Maya'
'Rafael Andreu'
'Juan Jos\'e Calvente'
'Agust\'in Galindo'
'Ernesto Carmona'

_publ_contact_author_address
;
 Prof. Dr. Ernesto Carmona
 Instituto de Investigaciones Quimicas - Departamento de Quimica Inorganica, 
 Consejo Superior de Investigaciones Cientificas - Universidad de Sevilla, 
 Avda. Americo Vespucio s/n, 41092, Sevilla, Spain
;
_publ_contact_author_email guzman@us.es
_publ_contact_author_fax '+34 954 460565'
_publ_contact_author_name 'Prof. Dr. Ernesto Carmona'
_publ_contact_author_phone '+34 954 489558'
_publ_section_title
;
 Chemical Reactivity and Electrochemistry of Metal-Metal-Bonded Zincocenes
;
_journal_name_full 'Inorganic Chemistry'
_journal_page_first 6361
_journal_page_last 6371
_journal_paper_doi 10.1021/ic200816f
_journal_volume 50
_journal_year 2011
_chemical_formula_moiety 'C52 H64 N4 O Zn2, C4 H10 O, C7 H8'
_chemical_formula_sum 'C63 H82 N4 O2 Zn2'
_chemical_formula_weight 1058.07
_chemical_name_systematic
; 
 ? 
;
_space_group_IT_number 15
_symmetry_cell_setting monoclinic
_symmetry_space_group_name_Hall '-C 2yc'
_symmetry_space_group_name_H-M 'C 1 2/c 1'
_atom_sites_solution_hydrogens geom
_atom_sites_solution_primary direct
_atom_sites_solution_secondary difmap
_audit_creation_method SHELXL-97
_cell_angle_alpha 90.00
_cell_angle_beta 115.1140(10)
_cell_angle_gamma 90.00
_cell_formula_units_Z 8
_cell_length_a 29.4692(7)
_cell_length_b 14.0062(3)
_cell_length_c 31.3110(7)
_cell_measurement_reflns_used 9872
_cell_measurement_temperature 173(2)
_cell_measurement_theta_max 23.84
_cell_measurement_theta_min 2.44
_cell_volume 11701.9(5)
_computing_cell_refinement 'Bruker (2006). APEX 2. Version 2.1.'
_computing_data_collection 'Bruker (2006). APEX 2. Version 2.1.'
_computing_data_reduction 'Bruker (2006). APEX 2. Version 2.1.'
_computing_molecular_graphics 'XP, SHELXTL v. 6.14 (Bruker, 2003)'
_computing_publication_material 'XCIF, SHELXTL v. 6.14 (Bruker, 2003)'
_computing_structure_refinement 'XL, SHELXTL v. 6.14 (Bruker, 2003)'
_computing_structure_solution 'Bruker (2006). APEX 2. Version 2.1.'
_diffrn_ambient_temperature 173(2)
_diffrn_detector_area_resol_mean 8.26
_diffrn_measured_fraction_theta_full 0.981
_diffrn_measured_fraction_theta_max 0.981
_diffrn_measurement_device_type
;
 Bruker-Nonius X8kappa APEX II CCD area detector'
;
_diffrn_measurement_method 'phi and omega scans with narrow frames'
_diffrn_radiation_monochromator graphite
_diffrn_radiation_source 'fine-focus sealed tube'
_diffrn_radiation_type MoK\a
_diffrn_radiation_wavelength 0.71073
_diffrn_reflns_av_R_equivalents 0.0489
_diffrn_reflns_av_sigmaI/netI 0.0349
_diffrn_reflns_limit_h_max 30
_diffrn_reflns_limit_h_min -42
_diffrn_reflns_limit_k_max 20
_diffrn_reflns_limit_k_min -20
_diffrn_reflns_limit_l_max 44
_diffrn_reflns_limit_l_min -24
_diffrn_reflns_number 122515
_diffrn_reflns_theta_full 30.56
_diffrn_reflns_theta_max 30.56
_diffrn_reflns_theta_min 1.44
_diffrn_standards_decay_% 0
_exptl_absorpt_coefficient_mu 0.864
_exptl_absorpt_correction_T_max 0.8886
_exptl_absorpt_correction_T_min 0.6719
_exptl_absorpt_correction_type multi-scan
_exptl_absorpt_process_details
;
 SADABS, Bruker (2006). APEX 2. Version 2.1. Bruker Analytical
 X-ray Solutions, Madison, Wisconsin, USA.
;
_exptl_crystal_colour colourless
_exptl_crystal_density_diffrn 1.201
_exptl_crystal_description needle
_exptl_crystal_F_000 4512
_exptl_crystal_size_max 0.50
_exptl_crystal_size_mid 0.45
_exptl_crystal_size_min 0.14
_refine_diff_density_max 0.600
_refine_diff_density_min -0.598
_refine_diff_density_rms 0.063
_refine_ls_extinction_method none
_refine_ls_goodness_of_fit_ref 1.060
_refine_ls_hydrogen_treatment constr
_refine_ls_matrix_type full
_refine_ls_number_parameters 712
_refine_ls_number_reflns 17463
_refine_ls_number_restraints 0
_refine_ls_restrained_S_all 1.055
_refine_ls_R_factor_all 0.0860
_refine_ls_R_factor_gt 0.0541
_refine_ls_shift/su_max 0.003
_refine_ls_shift/su_mean 0.000
_refine_ls_structure_factor_coef Fsqd
_refine_ls_weighting_details 'calc w=1/[\s^2^(Fo^2^)+(0.0569P)^2^+19.6111P] where P=(Fo^2^+2Fc^2^)/3'
_refine_ls_weighting_scheme calc
_refine_ls_wR_factor_gt 0.1249
_refine_ls_wR_factor_ref 0.1424
_reflns_number_gt 10912
_reflns_number_total 17463
_reflns_threshold_expression >2sigma(I)
_cod_data_source_file ic200816f_si_001_4.cif
_cod_data_source_block 7
_cod_database_code 4325561

loop_
_symmetry_equiv_pos_as_xyz
'x, y, z'
'-x, y, -z+1/2'
'x+1/2, y+1/2, z'
'-x+1/2, y+1/2, -z+1/2'
'-x, -y, -z'
'x, -y, z-1/2'
'-x+1/2, -y+1/2, -z'
'x+1/2, -y+1/2, z-1/2'

loop_
_atom_site_label
_atom_site_type_symbol
_atom_site_fract_x
_atom_site_fract_y
_atom_site_fract_z
_atom_site_U_iso_or_equiv
_atom_site_adp_type
_atom_site_occupancy
_atom_site_symmetry_multiplicity
_atom_site_calc_flag
_atom_site_refinement_flags
_atom_site_disorder_assembly
_atom_site_disorder_group
Zn1 Zn 0.685717(14) 0.16284(2) 0.191899(12) 0.04282(10) Uani 1 1 d U . .
Zn2 Zn 0.687337(11) 0.239713(18) 0.125280(10) 0.03013(8) Uani 1 1 d U . .
O1 O 0.67515(7) 0.18754(11) 0.06398(6) 0.0325(4) Uani 1 1 d U . .
N1 n 0.75783(8) 0.29476(15) 0.13640(8) 0.0334(5) Uani 1 1 d U A .
N3 n 0.65246(8) 0.37316(14) 0.10946(7) 0.0319(5) Uani 1 1 d U . .
N4 n 0.59619(10) 0.65119(15) 0.08637(9) 0.0452(6) Uani 1 1 d U . .
C1 C 0.64380(11) 0.11557(19) 0.23710(10) 0.0380(6) Uani 1 1 d U . .
C2 C 0.66836(12) 0.03465(18) 0.22888(10) 0.0409(6) Uani 1 1 d U . .
C3 C 0.72069(12) 0.0506(2) 0.25165(10) 0.0434(7) Uani 1 1 d U . .
C4 C 0.72892(12) 0.1407(2) 0.27421(10) 0.0427(6) Uani 1 1 d U . .
C5 C 0.68180(12) 0.18059(19) 0.26507(10) 0.0403(6) Uani 1 1 d U . .
C6 C 0.58871(13) 0.1304(3) 0.22061(13) 0.0566(8) Uani 1 1 d U . .
H6A H 0.5809 0.1363 0.2480 0.085 Uiso 1 1 d R . .
H6B H 0.5706 0.0757 0.2014 0.085 Uiso 1 1 d R . .
H6C H 0.5785 0.1888 0.2017 0.085 Uiso 1 1 d R . .
C7 C 0.64371(16) -0.0548(2) 0.20305(12) 0.0616(10) Uani 1 1 d U . .
H7A H 0.6559 -0.0692 0.1791 0.092 Uiso 1 1 d R . .
H7B H 0.6073 -0.0457 0.1877 0.092 Uiso 1 1 d R . .
H7C H 0.6518 -0.1079 0.2255 0.092 Uiso 1 1 d R . .
C8 C 0.76108(15) -0.0166(3) 0.25290(13) 0.0627(10) Uani 1 1 d U . .
H8A H 0.7734 0.0040 0.2298 0.094 Uiso 1 1 d R . .
H8B H 0.7474 -0.0813 0.2452 0.094 Uiso 1 1 d R . .
H8C H 0.7888 -0.0162 0.2845 0.094 Uiso 1 1 d R . .
C9 C 0.77905(14) 0.1847(3) 0.30440(14) 0.0647(9) Uani 1 1 d U . .
H9A H 0.7757 0.2543 0.3040 0.097 Uiso 1 1 d R . .
H9B H 0.8033 0.1670 0.2920 0.097 Uiso 1 1 d R . .
H9C H 0.7907 0.1613 0.3368 0.097 Uiso 1 1 d R . .
C10 C 0.67258(16) 0.2751(2) 0.28298(14) 0.0649(10) Uani 1 1 d U . .
H10A H 0.7046 0.3080 0.3001 0.097 Uiso 1 1 d R . .
H10B H 0.6564 0.2644 0.3042 0.097 Uiso 1 1 d R . .
H10C H 0.6507 0.3145 0.2563 0.097 Uiso 1 1 d R . .
C11 C 0.64746(10) 0.11739(16) 0.03768(9) 0.0309(5) Uani 1 1 d U . .
C12 C 0.67119(11) 0.03940(17) 0.02639(9) 0.0358(6) Uani 1 1 d U . .
C13 C 0.64230(13) -0.0321(2) -0.00350(11) 0.0501(8) Uani 1 1 d U . .
H13 H 0.6585 -0.0837 -0.0111 0.060 Uiso 1 1 d R . .
C14 C 0.59081(14) -0.0300(2) -0.02240(12) 0.0574(9) Uani 1 1 d U . .
H14 H 0.5717 -0.0790 -0.0432 0.069 Uiso 1 1 d R . .
C15 C 0.56715(12) 0.0443(2) -0.01071(11) 0.0489(7) Uani 1 1 d U . .
H15 H 0.5316 0.0454 -0.0232 0.059 Uiso 1 1 d R . .
C16 C 0.59488(11) 0.11781(17) 0.01922(10) 0.0353(6) Uani 1 1 d U . .
C17 C 0.72707(11) 0.03332(16) 0.04873(9) 0.0349(6) Uani 1 1 d U . .
C18 C 0.75179(11) -0.01077(18) 0.09247(10) 0.0393(6) Uani 1 1 d U . .
C19 C 0.80394(12) -0.0138(2) 0.11358(12) 0.0482(7) Uani 1 1 d U . .
H19 H 0.8206 -0.0442 0.1434 0.058 Uiso 1 1 d R . .
C20 C 0.83218(12) 0.0261(2) 0.09258(13) 0.0510(8) Uani 1 1 d U . .
C21 C 0.80730(13) 0.0681(2) 0.04907(12) 0.0512(8) Uani 1 1 d U . .
H21 H 0.8263 0.0946 0.0339 0.061 Uiso 1 1 d R . .
C22 C 0.75536(12) 0.0731(2) 0.02663(11) 0.0434(7) Uani 1 1 d U . .
C23 C 0.72221(13) -0.0535(2) 0.11693(12) 0.0558(8) Uani 1 1 d U . .
H23A H 0.7025 -0.1076 0.0985 0.084 Uiso 1 1 d R . .
H23B H 0.6997 -0.0051 0.1198 0.084 Uiso 1 1 d R . .
H23C H 0.7453 -0.0756 0.1484 0.084 Uiso 1 1 d R . .
C24 C 0.88918(14) 0.0250(3) 0.11750(17) 0.0783(12) Uani 1 1 d U . .
H24A H 0.9021 -0.0263 0.1045 0.118 Uiso 1 1 d R . .
H24B H 0.8999 0.0142 0.1513 0.118 Uiso 1 1 d R . .
H24C H 0.9022 0.0865 0.1127 0.118 Uiso 1 1 d R . .
C25 C 0.72935(16) 0.1224(3) -0.02026(12) 0.0664(10) Uani 1 1 d U . .
H25A H 0.7544 0.1525 -0.0288 0.100 Uiso 1 1 d R . .
H25B H 0.7066 0.1713 -0.0181 0.100 Uiso 1 1 d R . .
H25C H 0.7101 0.0755 -0.0444 0.100 Uiso 1 1 d R . .
C26 C 0.56714(10) 0.19440(17) 0.03170(9) 0.0321(5) Uani 1 1 d U . .
C27 C 0.55874(10) 0.28377(17) 0.00940(10) 0.0346(6) Uani 1 1 d U . .
C28 C 0.53042(11) 0.35136(18) 0.01929(10) 0.0393(6) Uani 1 1 d U . .
H28 H 0.5247 0.4115 0.0038 0.047 Uiso 1 1 d R . .
C29 C 0.51014(11) 0.33376(19) 0.05126(11) 0.0404(6) Uani 1 1 d U . .
C30 C 0.51904(11) 0.24529(19) 0.07340(11) 0.0404(6) Uani 1 1 d U . .
H30 H 0.5054 0.2321 0.0954 0.048 Uiso 1 1 d R . .
C31 C 0.54717(10) 0.17598(17) 0.06432(10) 0.0348(5) Uani 1 1 d U . .
C32 C 0.58009(12) 0.3054(2) -0.02538(11) 0.0468(7) Uani 1 1 d U . .
H32A H 0.5624 0.2677 -0.0541 0.070 Uiso 1 1 d R . .
H32B H 0.6158 0.2892 -0.0115 0.070 Uiso 1 1 d R . .
H32C H 0.5759 0.3735 -0.0333 0.070 Uiso 1 1 d R . .
C33 C 0.47849(13) 0.4081(2) 0.06098(13) 0.0559(8) Uani 1 1 d U . .
H33A H 0.4519 0.4299 0.0311 0.084 Uiso 1 1 d R . .
H33B H 0.4996 0.4624 0.0775 0.084 Uiso 1 1 d R . .
H33C H 0.4634 0.3801 0.0806 0.084 Uiso 1 1 d R . .
C34 C 0.55670(12) 0.08157(19) 0.09030(11) 0.0472(7) Uani 1 1 d U . .
H34A H 0.5927 0.0745 0.1102 0.071 Uiso 1 1 d R . .
H34B H 0.5452 0.0292 0.0674 0.071 Uiso 1 1 d R . .
H34C H 0.5384 0.0800 0.1101 0.071 Uiso 1 1 d R . .
C35 C 0.77649(11) 0.3757(2) 0.16016(10) 0.0431(7) Uani 1 1 d U . .
H35 H 0.7566 0.4092 0.1724 0.052 Uiso 1 1 d R . .
C36 C 0.82199(12) 0.4136(2) 0.16798(11) 0.0467(7) Uani 1 1 d U A .
H36 H 0.8331 0.4711 0.1854 0.056 Uiso 1 1 d R . .
C37 C 0.85211(11) 0.3669(2) 0.15005(10) 0.0398(6) Uani 1 1 d U . .
C38 C 0.83311(11) 0.2821(2) 0.12564(10) 0.0411(6) Uani 1 1 d U A .
H38 H 0.8522 0.2470 0.1130 0.049 Uiso 1 1 d R . .
C39 C 0.78712(11) 0.24927(17) 0.11977(10) 0.0355(6) Uani 1 1 d U . .
H39 H 0.7753 0.1912 0.1031 0.043 Uiso 1 1 d R A .
N2A n 0.89702(11) 0.4026(2) 0.15618(11) 0.0634(9) Uani 0.50 1 d PDU A 1
C40A C 0.9114(4) 0.5063(6) 0.1712(3) 0.060(2) Uani 0.50 1 d PDU A 1
H40A H 0.8821 0.5489 0.1559 0.072 Uiso 0.50 1 d PR A 1
H40B H 0.9241 0.5127 0.2058 0.072 Uiso 0.50 1 d PR A 1
C41A C 0.9519(3) 0.5314(6) 0.1555(4) 0.078(2) Uani 0.50 1 d PDU A 1
H41A H 0.9380 0.5664 0.1252 0.094 Uiso 0.50 1 d PR A 1
H41B H 0.9787 0.5702 0.1795 0.094 Uiso 0.50 1 d PR A 1
C42A C 0.9709(7) 0.4350(12) 0.1503(9) 0.086(4) Uani 0.50 1 d PDU A 1
H42A H 0.9979 0.4146 0.1808 0.103 Uiso 0.50 1 d PR A 1
H42B H 0.9850 0.4380 0.1267 0.103 Uiso 0.50 1 d PR A 1
C43A C 0.92777(15) 0.3630(3) 0.13434(16) 0.0782(12) Uani 0.50 1 d PDU A 1
H43A H 0.9094 0.3611 0.0995 0.094 Uiso 0.50 1 d PR A 1
H43B H 0.9398 0.2981 0.1463 0.094 Uiso 0.50 1 d PR A 1
N2B n 0.89702(11) 0.4026(2) 0.15618(11) 0.0634(9) Uani 0.50 1 d PDU A 2
C40B C 0.9240(4) 0.4710(8) 0.1923(4) 0.070(3) Uani 0.50 1 d PDU A 2
H40C H 0.9218 0.4553 0.2222 0.084 Uiso 0.50 1 d PR A 2
H40D H 0.9109 0.5364 0.1825 0.084 Uiso 0.50 1 d PR A 2
C41B C 0.9778(4) 0.4619(9) 0.1975(4) 0.111(4) Uani 0.50 1 d PDU A 2
H41C H 0.9949 0.5247 0.2049 0.134 Uiso 0.50 1 d PR A 2
H41D H 0.9970 0.4166 0.2231 0.134 Uiso 0.50 1 d PR A 2
C42B C 0.9734(7) 0.4254(16) 0.1513(9) 0.101(5) Uani 0.50 1 d PDU A 2
H42C H 1.0035 0.3885 0.1551 0.122 Uiso 0.50 1 d PR A 2
H42D H 0.9687 0.4787 0.1291 0.122 Uiso 0.50 1 d PR A 2
C43B C 0.92777(15) 0.3630(3) 0.13434(16) 0.0782(12) Uani 0.50 1 d PDU A 2
H43C H 0.9099 0.3643 0.0997 0.094 Uiso 0.50 1 d PR A 2
H43D H 0.9374 0.2957 0.1446 0.094 Uiso 0.50 1 d PR A 2
C44 C 0.62611(10) 0.40906(18) 0.13185(10) 0.0358(6) Uani 1 1 d U . .
H44 H 0.6207 0.3691 0.1538 0.043 Uiso 1 1 d R . .
C45 C 0.60658(11) 0.49908(18) 0.12510(10) 0.0386(6) Uani 1 1 d U . .
H45 H 0.5883 0.5200 0.1421 0.046 Uiso 1 1 d R . .
C46 C 0.61360(10) 0.56060(17) 0.09306(10) 0.0356(6) Uani 1 1 d U . .
C47 C 0.63994(11) 0.52249(18) 0.06852(10) 0.0379(6) Uani 1 1 d U . .
H47 H 0.6451 0.5599 0.0457 0.045 Uiso 1 1 d R . .
C48 C 0.65811(11) 0.43119(17) 0.07785(10) 0.0374(6) Uani 1 1 d U . .
H48 H 0.6758 0.4073 0.0609 0.045 Uiso 1 1 d R . .
C49 C 0.56955(13) 0.6927(2) 0.11169(14) 0.0567(8) Uani 1 1 d U . .
H49A H 0.5904 0.6908 0.1462 0.068 Uiso 1 1 d R . .
H49B H 0.5378 0.6581 0.1045 0.068 Uiso 1 1 d R . .
C50 C 0.55941(17) 0.7941(2) 0.09428(17) 0.0779(12) Uani 1 1 d U . .
H50A H 0.5252 0.8003 0.0687 0.093 Uiso 1 1 d R . .
H50B H 0.5627 0.8380 0.1202 0.093 Uiso 1 1 d R . .
C51 C 0.5966(2) 0.8157(3) 0.0771(2) 0.1012(17) Uani 1 1 d U . .
H51A H 0.6272 0.8421 0.1027 0.121 Uiso 1 1 d R . .
H51B H 0.5834 0.8633 0.0513 0.121 Uiso 1 1 d R . .
C52 C 0.60842(14) 0.7226(2) 0.05897(13) 0.0545(8) Uani 1 1 d U . .
H52A H 0.5875 0.7147 0.0248 0.065 Uiso 1 1 d R . .
H52B H 0.6442 0.7193 0.0651 0.065 Uiso 1 1 d R . .
C53 C 0.9431(2) 0.0240(4) 0.27783(19) 0.0942(14) Uani 1 1 d U . .
C54 C 0.8942(2) 0.0356(5) 0.25007(19) 0.1050(16) Uani 1 1 d U . .
H54 H 0.8726 -0.0183 0.2396 0.126 Uiso 1 1 d R . .
C55 C 0.8759(3) 0.1237(6) 0.2371(2) 0.142(2) Uani 1 1 d U . .
H55 H 0.8411 0.1301 0.2173 0.171 Uiso 1 1 d R . .
C56 C 0.9041(4) 0.2046(5) 0.2505(2) 0.140(3) Uani 1 1 d U . .
H56 H 0.8905 0.2667 0.2410 0.168 Uiso 1 1 d R . .
C57 C 0.9533(4) 0.1879(7) 0.2789(3) 0.184(4) Uani 1 1 d U . .
H57 H 0.9749 0.2415 0.2899 0.221 Uiso 1 1 d R . .
C58 C 0.9732(3) 0.1003(6) 0.2925(3) 0.156(3) Uani 1 1 d U . .
H58 H 1.0080 0.0928 0.3120 0.188 Uiso 1 1 d R . .
C59 C 0.9634(3) -0.0730(5) 0.2920(2) 0.140(2) Uani 1 1 d U . .
H59A H 0.9999 -0.0717 0.3032 0.210 Uiso 1 1 d R . .
H59B H 0.9488 -0.1160 0.2648 0.210 Uiso 1 1 d R . .
H59C H 0.9550 -0.0958 0.3173 0.210 Uiso 1 1 d R . .
C60A C 0.7621(6) 0.6313(13) 0.0881(7) 0.116(5) Uani 0.40 1 d PDU B 1
H60A H 0.7665 0.5967 0.1168 0.174 Uiso 0.40 1 d PR B 1
H60B H 0.7414 0.5932 0.0604 0.174 Uiso 0.40 1 d PR B 1
H60C H 0.7455 0.6925 0.0871 0.174 Uiso 0.40 1 d PR B 1
C61A C 0.8084(7) 0.6465(13) 0.0913(8) 0.165(7) Uani 0.40 1 d PDU B 1
H61A H 0.8172 0.5861 0.0802 0.197 Uiso 0.40 1 d PR B 1
H61B H 0.8022 0.6937 0.0659 0.197 Uiso 0.40 1 d PR B 1
O2A O 0.8513(6) 0.679(2) 0.1220(9) 0.296(11) Uani 0.40 1 d PDU B 1
C62A C 0.8897(10) 0.725(3) 0.1084(10) 0.297(14) Uani 0.40 1 d PDU B 1
H62A H 0.8751 0.7880 0.0963 0.356 Uiso 0.40 1 d PR B 1
H62B H 0.8952 0.6896 0.0835 0.356 Uiso 0.40 1 d PR B 1
C63A C 0.9379(8) 0.732(3) 0.1545(9) 0.204(13) Uani 0.40 1 d PDU B 1
H63A H 0.9327 0.7048 0.1809 0.306 Uiso 0.40 1 d PR B 1
H63B H 0.9471 0.7998 0.1609 0.306 Uiso 0.40 1 d PR B 1
H63C H 0.9648 0.6978 0.1506 0.306 Uiso 0.40 1 d PR B 1
C60B C 0.7428(7) 0.6580(18) 0.0519(9) 0.316(14) Uani 0.60 1 d PDU C 2
H60D H 0.7598 0.5960 0.0601 0.474 Uiso 0.60 1 d PR C 2
H60E H 0.7090 0.6495 0.0268 0.474 Uiso 0.60 1 d PR C 2
H60F H 0.7406 0.6855 0.0797 0.474 Uiso 0.60 1 d PR C 2
C61B C 0.7735(6) 0.7260(15) 0.0373(7) 0.257(9) Uani 0.60 1 d PDU C 2
H61C H 0.7784 0.7000 0.0102 0.308 Uiso 0.60 1 d PR C 2
H61D H 0.7588 0.7909 0.0299 0.308 Uiso 0.60 1 d PR C 2
O2B O 0.8199(6) 0.7284(12) 0.0784(6) 0.299(8) Uani 0.60 1 d PDU C 2
C62B C 0.8647(7) 0.7665(15) 0.0745(8) 0.300(11) Uani 0.60 1 d PDU C 2
H62C H 0.8574 0.8342 0.0649 0.360 Uiso 0.60 1 d PR C 2
H62D H 0.8709 0.7302 0.0504 0.360 Uiso 0.60 1 d PR C 2
C63B C 0.9052(8) 0.761(2) 0.1279(9) 0.283(13) Uani 0.60 1 d PDU C 2
H63D H 0.9025 0.8115 0.1484 0.424 Uiso 0.60 1 d PR C 2
H63E H 0.9377 0.7664 0.1263 0.424 Uiso 0.60 1 d PR C 2
H63F H 0.9025 0.6986 0.1405 0.424 Uiso 0.60 1 d PR C 2

loop_
_atom_site_aniso_label
_atom_site_aniso_U_11
_atom_site_aniso_U_22
_atom_site_aniso_U_33
_atom_site_aniso_U_23
_atom_site_aniso_U_13
_atom_site_aniso_U_12
Zn1 0.0432(2) 0.04639(18) 0.0387(2) 0.01137(13) 0.01728(19) -0.00284(14)
Zn2 0.02792(18) 0.03025(13) 0.03094(17) 0.00153(10) 0.01125(15) -0.00246(10)
O1 0.0281(11) 0.0317(8) 0.0342(10) -0.0038(7) 0.0097(9) -0.0031(6)
N1 0.0285(13) 0.0405(11) 0.0301(12) -0.0012(8) 0.0113(11) -0.0046(8)
N3 0.0316(13) 0.0305(9) 0.0324(12) -0.0002(8) 0.0123(11) 0.0002(8)
N4 0.0398(16) 0.0343(11) 0.0529(16) -0.0032(10) 0.0114(14) 0.0050(9)
C1 0.0345(17) 0.0449(13) 0.0352(15) 0.0067(11) 0.0152(14) -0.0065(10)
C2 0.0511(19) 0.0368(12) 0.0312(15) 0.0063(10) 0.0138(15) -0.0081(11)
C3 0.0475(19) 0.0476(14) 0.0359(16) 0.0126(11) 0.0185(15) 0.0085(12)
C4 0.0358(18) 0.0524(15) 0.0330(15) 0.0038(11) 0.0081(15) -0.0028(12)
C5 0.0413(18) 0.0420(13) 0.0355(16) 0.0001(11) 0.0144(15) -0.0059(11)
C6 0.041(2) 0.073(2) 0.057(2) 0.0101(16) 0.0213(19) -0.0082(15)
C7 0.084(3) 0.0412(15) 0.053(2) 0.0004(13) 0.023(2) -0.0181(16)
C8 0.066(3) 0.071(2) 0.051(2) 0.0175(16) 0.025(2) 0.0234(18)
C9 0.041(2) 0.080(2) 0.057(2) -0.0053(18) 0.005(2) -0.0106(17)
C10 0.077(3) 0.0506(17) 0.069(3) -0.0138(16) 0.032(2) -0.0045(16)
C11 0.0315(15) 0.0291(10) 0.0273(13) 0.0004(9) 0.0078(13) 0.0005(9)
C12 0.0372(17) 0.0331(11) 0.0306(14) -0.0014(9) 0.0081(14) 0.0035(10)
C13 0.048(2) 0.0409(14) 0.0470(19) -0.0128(12) 0.0068(17) 0.0063(12)
C14 0.048(2) 0.0453(15) 0.055(2) -0.0227(14) -0.0012(18) -0.0017(13)
C15 0.0331(18) 0.0443(15) 0.051(2) -0.0109(13) -0.0002(16) -0.0018(11)
C16 0.0294(16) 0.0329(11) 0.0337(15) -0.0011(10) 0.0039(13) 0.0003(9)
C17 0.0356(16) 0.0304(11) 0.0363(15) -0.0025(9) 0.0128(13) 0.0059(9)
C18 0.0372(17) 0.0355(12) 0.0413(16) 0.0059(11) 0.0128(15) 0.0070(10)
C19 0.0381(19) 0.0466(15) 0.0488(19) 0.0099(13) 0.0078(16) 0.0128(12)
C20 0.0352(19) 0.0506(16) 0.064(2) -0.0024(14) 0.0176(17) 0.0108(12)
C21 0.048(2) 0.0553(17) 0.060(2) -0.0007(14) 0.0328(18) 0.0030(13)
C22 0.0467(19) 0.0443(14) 0.0419(17) 0.0016(11) 0.0216(16) 0.0081(12)
C23 0.048(2) 0.0621(19) 0.051(2) 0.0205(15) 0.0145(18) 0.0005(15)
C24 0.039(2) 0.086(3) 0.101(3) 0.006(2) 0.022(2) 0.0124(18)
C25 0.075(3) 0.079(2) 0.050(2) 0.0170(17) 0.031(2) 0.005(2)
C26 0.0214(14) 0.0345(11) 0.0309(14) -0.0009(9) 0.0018(12) -0.0014(9)
C27 0.0280(16) 0.0358(12) 0.0345(15) 0.0007(10) 0.0081(14) -0.0011(9)
C28 0.0337(17) 0.0349(12) 0.0429(17) 0.0049(11) 0.0100(15) 0.0032(10)
C29 0.0257(16) 0.0446(14) 0.0457(18) -0.0033(11) 0.0102(15) 0.0018(10)
C30 0.0287(17) 0.0479(14) 0.0423(17) 0.0002(11) 0.0128(15) -0.0044(11)
C31 0.0213(15) 0.0376(12) 0.0342(15) 0.0016(10) 0.0007(13) -0.0059(9)
C32 0.048(2) 0.0478(15) 0.0472(18) 0.0077(13) 0.0226(17) 0.0051(13)
C33 0.045(2) 0.0582(18) 0.067(2) -0.0014(15) 0.026(2) 0.0121(14)
C34 0.042(2) 0.0418(14) 0.0491(19) 0.0090(12) 0.0114(17) -0.0057(12)
C35 0.0362(18) 0.0544(15) 0.0436(17) -0.0191(12) 0.0215(16) -0.0098(12)
C36 0.0380(19) 0.0567(16) 0.0483(18) -0.0242(13) 0.0212(17) -0.0176(13)
C37 0.0264(16) 0.0595(16) 0.0318(15) -0.0104(12) 0.0106(14) -0.0096(11)
C38 0.0331(18) 0.0485(14) 0.0417(17) -0.0087(11) 0.0160(15) 0.0002(11)
C39 0.0316(16) 0.0341(12) 0.0366(15) -0.0024(10) 0.0104(14) -0.0001(9)
N2A 0.0372(18) 0.094(2) 0.066(2) -0.0388(16) 0.0282(17) -0.0261(14)
C40A 0.040(5) 0.073(5) 0.060(6) -0.021(4) 0.014(5) -0.027(4)
C41A 0.044(5) 0.093(5) 0.103(7) -0.025(5) 0.036(5) -0.035(4)
C42A 0.051(8) 0.106(7) 0.111(10) -0.025(8) 0.046(7) -0.030(5)
C43A 0.043(2) 0.112(3) 0.093(3) -0.039(2) 0.042(2) -0.020(2)
N2B 0.0372(18) 0.094(2) 0.066(2) -0.0388(16) 0.0282(17) -0.0261(14)
C40B 0.047(6) 0.098(7) 0.069(7) -0.037(5) 0.027(5) -0.036(5)
C41B 0.055(6) 0.156(9) 0.125(8) -0.050(7) 0.041(6) -0.055(6)
C42B 0.048(8) 0.150(11) 0.126(10) -0.032(10) 0.056(8) -0.031(7)
C43B 0.043(2) 0.112(3) 0.093(3) -0.039(2) 0.042(2) -0.020(2)
C44 0.0306(16) 0.0397(12) 0.0367(15) -0.0015(10) 0.0139(14) -0.0042(10)
C45 0.0325(17) 0.0407(13) 0.0429(16) -0.0065(11) 0.0164(15) 0.0004(10)
C46 0.0240(15) 0.0335(11) 0.0384(16) -0.0041(10) 0.0026(13) -0.0001(9)
C47 0.0375(17) 0.0361(12) 0.0372(15) 0.0044(10) 0.0130(14) 0.0009(10)
C48 0.0420(18) 0.0358(12) 0.0365(15) 0.0009(10) 0.0187(15) 0.0026(10)
C49 0.047(2) 0.0459(15) 0.072(2) -0.0096(15) 0.0200(19) 0.0111(13)
C50 0.076(3) 0.0405(16) 0.107(3) -0.0139(19) 0.030(3) 0.0093(16)
C51 0.130(4) 0.0368(17) 0.160(5) 0.009(2) 0.083(4) 0.018(2)
C52 0.054(2) 0.0368(14) 0.059(2) 0.0059(13) 0.0104(19) 0.0046(12)
C53 0.086(4) 0.129(4) 0.073(3) -0.012(3) 0.038(3) -0.004(3)
C54 0.073(4) 0.149(5) 0.071(3) 0.018(3) 0.010(3) -0.015(3)
C55 0.169(7) 0.147(6) 0.105(5) 0.042(5) 0.052(5) 0.015(5)
C56 0.236(8) 0.115(4) 0.083(4) 0.029(3) 0.082(5) 0.058(5)
C57 0.197(8) 0.151(6) 0.158(8) -0.018(6) 0.031(7) 0.001(6)
C58 0.089(5) 0.146(5) 0.181(7) -0.031(5) 0.006(5) -0.026(4)
C59 0.148(6) 0.155(5) 0.131(5) 0.005(4) 0.072(5) 0.033(5)
C60A 0.097(10) 0.105(10) 0.156(16) 0.014(10) 0.064(11) 0.006(8)
C61A 0.172(13) 0.123(11) 0.262(19) -0.089(13) 0.152(14) -0.081(11)
O2A 0.157(14) 0.31(2) 0.39(2) -0.077(18) 0.087(15) -0.068(14)
C62A 0.164(18) 0.25(2) 0.41(3) -0.10(2) 0.056(16) -0.149(17)
C63A 0.21(2) 0.22(3) 0.21(2) 0.02(2) 0.109(16) -0.10(3)
C60B 0.195(18) 0.40(3) 0.46(4) -0.04(3) 0.24(2) -0.020(18)
C61B 0.190(16) 0.244(19) 0.37(3) -0.05(2) 0.148(14) 0.022(15)
O2B 0.225(15) 0.269(14) 0.383(19) -0.196(14) 0.110(14) -0.028(12)
C62B 0.224(18) 0.208(16) 0.44(2) -0.202(17) 0.108(18) -0.027(14)
C63B 0.208(19) 0.23(2) 0.43(3) -0.01(3) 0.147(17) -0.07(2)

loop_
_atom_type_symbol
_atom_type_description
_atom_type_scat_dispersion_real
_atom_type_scat_dispersion_imag
_atom_type_scat_source
C C 0.0033 0.0016 'International Tables Vol C Tables 4.2.6.8 and 6.1.1.4'
H H 0.0000 0.0000 'International Tables Vol C Tables 4.2.6.8 and 6.1.1.4'
N N 0.0061 0.0033 'International Tables Vol C Tables 4.2.6.8 and 6.1.1.4'
O O 0.0106 0.0060 'International Tables Vol C Tables 4.2.6.8 and 6.1.1.4'
Zn Zn 0.2839 1.4301 'International Tables Vol C Tables 4.2.6.8 and 6.1.1.4'

loop_
_geom_angle_atom_site_label_1
_geom_angle_atom_site_label_2
_geom_angle_atom_site_label_3
_geom_angle
C2 Zn1 C3 35.58(11)
C2 Zn1 C1 35.76(10)
C3 Zn1 C1 59.20(10)
C2 Zn1 C5 58.77(9)
C3 Zn1 C5 58.42(10)
C1 Zn1 C5 35.25(9)
C2 Zn1 C4 58.79(10)
C3 Zn1 C4 35.17(10)
C1 Zn1 C4 58.66(10)
C5 Zn1 C4 34.76(10)
C2 Zn1 Zn2 152.61(7)
C3 Zn1 Zn2 148.20(7)
C1 Zn1 Zn2 151.33(8)
C5 Zn1 Zn2 146.84(7)
C4 Zn1 Zn2 144.98(7)
O1 Zn2 N3 103.69(8)
O1 Zn2 N1 93.27(8)
N3 Zn2 N1 93.63(8)
O1 Zn2 Zn1 129.53(5)
N3 Zn2 Zn1 115.10(6)
N1 Zn2 Zn1 114.16(6)
C11 O1 Zn2 134.77(15)
C35 N1 C39 115.9(2)
C35 N1 Zn2 123.14(18)
C39 N1 Zn2 120.96(17)
C48 N3 C44 115.9(2)
C48 N3 Zn2 120.88(16)
C44 N3 Zn2 123.07(17)
C46 N4 C49 123.2(3)
C46 N4 C52 124.2(3)
C49 N4 C52 111.9(2)
C5 C1 C2 107.1(3)
C5 C1 C6 125.5(3)
C2 C1 C6 127.4(3)
C5 C1 Zn1 73.18(14)
C2 C1 Zn1 71.11(14)
C6 C1 Zn1 121.86(19)
C3 C2 C1 108.2(2)
C3 C2 C7 125.3(3)
C1 C2 C7 126.5(3)
C3 C2 Zn1 72.77(15)
C1 C2 Zn1 73.13(14)
C7 C2 Zn1 122.59(19)
C2 C3 C4 108.1(3)
C2 C3 C8 126.5(3)
C4 C3 C8 125.3(3)
C2 C3 Zn1 71.64(15)
C4 C3 Zn1 73.88(16)
C8 C3 Zn1 121.32(19)
C5 C4 C3 107.9(3)
C5 C4 C9 125.8(3)
C3 C4 C9 126.3(3)
C5 C4 Zn1 72.41(17)
C3 C4 Zn1 70.95(16)
C9 C4 Zn1 124.2(2)
C4 C5 C1 108.8(2)
C4 C5 C10 126.2(3)
C1 C5 C10 125.0(3)
C4 C5 Zn1 72.83(16)
C1 C5 Zn1 71.57(15)
C10 C5 Zn1 123.1(2)
C1 C6 H6A 109.5
C1 C6 H6B 109.5
H6A C6 H6B 109.5
C1 C6 H6C 109.5
H6A C6 H6C 109.5
H6B C6 H6C 109.5
C2 C7 H7A 109.4
C2 C7 H7B 109.5
H7A C7 H7B 109.5
C2 C7 H7C 109.5
H7A C7 H7C 109.5
H7B C7 H7C 109.5
C3 C8 H8A 109.5
C3 C8 H8B 109.5
H8A C8 H8B 109.5
C3 C8 H8C 109.5
H8A C8 H8C 109.5
H8B C8 H8C 109.5
C4 C9 H9A 109.5
C4 C9 H9B 109.5
H9A C9 H9B 109.5
C4 C9 H9C 109.4
H9A C9 H9C 109.5
H9B C9 H9C 109.5
C5 C10 H10A 109.5
C5 C10 H10B 109.5
H10A C10 H10B 109.5
C5 C10 H10C 109.5
H10A C10 H10C 109.5
H10B C10 H10C 109.5
O1 C11 C16 122.4(2)
O1 C11 C12 119.3(2)
C16 C11 C12 118.3(2)
C13 C12 C11 119.8(3)
C13 C12 C17 120.9(2)
C11 C12 C17 119.3(2)
C14 C13 C12 121.6(3)
C14 C13 H13 119.2
C12 C13 H13 119.2
C13 C14 C15 119.3(3)
C13 C14 H14 120.4
C15 C14 H14 120.4
C14 C15 C16 120.9(3)
C14 C15 H15 119.5
C16 C15 H15 119.6
C15 C16 C11 120.1(2)
C15 C16 C26 118.3(3)
C11 C16 C26 121.6(2)
C18 C17 C22 119.2(3)
C18 C17 C12 119.9(2)
C22 C17 C12 120.9(2)
C19 C18 C17 119.4(3)
C19 C18 C23 120.4(3)
C17 C18 C23 120.1(3)
C20 C19 C18 122.0(3)
C20 C19 H19 119.0
C18 C19 H19 119.0
C21 C20 C19 118.0(3)
C21 C20 C24 121.3(3)
C19 C20 C24 120.6(3)
C20 C21 C22 122.2(3)
C20 C21 H21 118.9
C22 C21 H21 118.9
C21 C22 C17 119.2(3)
C21 C22 C25 120.8(3)
C17 C22 C25 120.0(3)
C18 C23 H23A 109.5
C18 C23 H23B 109.5
H23A C23 H23B 109.5
C18 C23 H23C 109.5
H23A C23 H23C 109.5
H23B C23 H23C 109.5
C20 C24 H24A 109.5
C20 C24 H24B 109.5
H24A C24 H24B 109.5
C20 C24 H24C 109.4
H24A C24 H24C 109.5
H24B C24 H24C 109.5
C22 C25 H25A 109.4
C22 C25 H25B 109.5
H25A C25 H25B 109.5
C22 C25 H25C 109.5
H25A C25 H25C 109.5
H25B C25 H25C 109.5
C31 C26 C27 119.1(2)
C31 C26 C16 120.2(2)
C27 C26 C16 120.6(2)
C28 C27 C26 119.7(2)
C28 C27 C32 120.2(2)
C26 C27 C32 120.1(2)
C27 C28 C29 121.7(2)
C27 C28 H28 119.1
C29 C28 H28 119.1
C28 C29 C30 118.1(2)
C28 C29 C33 120.9(3)
C30 C29 C33 121.0(3)
C31 C30 C29 121.8(3)
C31 C30 H30 119.1
C29 C30 H30 119.1
C30 C31 C26 119.6(2)
C30 C31 C34 119.6(2)
C26 C31 C34 120.8(2)
C27 C32 H32A 109.4
C27 C32 H32B 109.5
H32A C32 H32B 109.5
C27 C32 H32C 109.5
H32A C32 H32C 109.5
H32B C32 H32C 109.5
C29 C33 H33A 109.5
C29 C33 H33B 109.5
H33A C33 H33B 109.5
C29 C33 H33C 109.5
H33A C33 H33C 109.5
H33B C33 H33C 109.5
C31 C34 H34A 109.5
C31 C34 H34B 109.5
H34A C34 H34B 109.5
C31 C34 H34C 109.5
H34A C34 H34C 109.5
H34B C34 H34C 109.5
N1 C35 C36 124.7(2)
N1 C35 H35 117.6
C36 C35 H35 117.6
C35 C36 C37 119.3(2)
C35 C36 H36 120.4
C37 C36 H36 120.3
N2A C37 C38 122.3(3)
N2A C37 C36 121.4(3)
C38 C37 C36 116.3(3)
C39 C38 C37 120.3(2)
C39 C38 H38 119.9
C37 C38 H38 119.9
N1 C39 C38 123.5(2)
N1 C39 H39 118.2
C38 C39 H39 118.3
C37 N2A C43A 124.1(3)
C37 N2A C40A 121.5(4)
C43A N2A C40A 111.0(4)
C41A C40A N2A 106.0(7)
C41A C40A H40A 110.5
N2A C40A H40A 110.7
C41A C40A H40B 110.5
N2A C40A H40B 110.5
H40A C40A H40B 108.7
C41A C40A H40D 105.5
N2A C40A H40D 147.0
H40A C40A H40D 66.1
H40B C40A H40D 48.1
C42A C41A C40A 102.1(9)
C42A C41A H41A 111.4
C40A C41A H41A 111.3
C42A C41A H41B 111.3
C40A C41A H41B 111.4
H41A C41A H41B 109.2
C42A C41A H41C 82.4
C40A C41A H41C 94.9
H41A C41A H41C 145.9
C40A C41A H42D 128.1
H41A C41A H42D 78.1
H41B C41A H42D 112.6
H41C C41A H42D 103.0
C41A C42A C43A 109.4(12)
C41A C42A H42A 109.8
C43A C42A H42A 109.8
C41A C42A H42B 109.8
C43A C42A H42B 109.7
H42A C42A H42B 108.3
C41A C42A H42C 148.4
C43A C42A H42C 101.9
H42A C42A H42C 53.9
H42B C42A H42C 61.0
C41A C42A H42D 63.0
C43A C42A H42D 115.1
H42A C42A H42D 134.2
H42B C42A H42D 48.0
H42C C42A H42D 106.8
N2A C43A C42A 101.1(7)
N2A C43A H43A 111.6
C42A C43A H43A 111.6
N2A C43A H43B 111.5
C42A C43A H43B 111.6
H43A C43A H43B 109.4
N2A C43A H43C 111.2
C42A C43A H43C 109.2
H43B C43A H43C 111.8
N2A C43A H43D 110.8
C42A C43A H43D 115.8
H43A C43A H43D 106.1
H43C C43A H43D 108.6
C41B C40B H40B 104.8
C41B C40B H40C 111.1
H40B C40B H40C 67.1
C41B C40B H40D 111.0
H40B C40B H40D 48.5
H40C C40B H40D 109.1
C42B C41B C40B 105.4(10)
C40B C41B H42A 135.1
C42B C41B H41C 110.9
C40B C41B H41C 110.7
H42A C41B H41C 107.8
C42B C41B H41D 110.4
C40B C41B H41D 110.6
H42A C41B H41D 76.7
H41C C41B H41D 108.8
C41B C42B H42A 50.8
C41B C42B H42B 141.7
H42A C42B H42B 115.7
C41B C42B H42C 111.2
H42A C42B H42C 60.6
H42B C42B H42C 66.0
C41B C42B H42D 110.7
H42A C42B H42D 130.6
H42B C42B H42D 45.8
H42C C42B H42D 109.0
N3 C44 C45 124.3(2)
N3 C44 H44 117.8
C45 C44 H44 117.9
C44 C45 C46 119.8(2)
C44 C45 H45 120.1
C46 C45 H45 120.1
N4 C46 C45 121.7(2)
N4 C46 C47 122.1(2)
C45 C46 C47 116.1(2)
C48 C47 C46 119.6(2)
C48 C47 H47 120.2
C46 C47 H47 120.2
N3 C48 C47 124.2(2)
N3 C48 H48 117.9
C47 C48 H48 117.9
N4 C49 C50 104.5(3)
N4 C49 H49A 110.9
C50 C49 H49A 110.8
N4 C49 H49B 110.9
C50 C49 H49B 110.9
H49A C49 H49B 108.9
C51 C50 C49 105.5(3)
C51 C50 H50A 110.7
C49 C50 H50A 110.6
C51 C50 H50B 110.6
C49 C50 H50B 110.7
H50A C50 H50B 108.8
C50 C51 C52 106.9(3)
C50 C51 H51A 110.4
C52 C51 H51A 110.4
C50 C51 H51B 110.3
C52 C51 H51B 110.3
H51A C51 H51B 108.6
N4 C52 C51 102.5(3)
N4 C52 H52A 111.3
C51 C52 H52A 111.3
N4 C52 H52B 111.3
C51 C52 H52B 111.2
H52A C52 H52B 109.2
C58 C53 C54 120.0(7)
C58 C53 C59 120.4(7)
C54 C53 C59 119.6(6)
C55 C54 C53 119.5(7)
C55 C54 H54 120.2
C53 C54 H54 120.4
C54 C55 C56 124.0(8)
C54 C55 H55 118.0
C56 C55 H55 118.1
C57 C56 C55 113.6(8)
C57 C56 H56 123.4
C55 C56 H56 123.0
C58 C57 C56 124.2(10)
C58 C57 H57 118.0
C56 C57 H57 117.8
C53 C58 C57 118.8(9)
C53 C58 H58 120.6
C57 C58 H58 120.7
C53 C59 H59A 109.5
C53 C59 H59B 109.4
H59A C59 H59B 109.5
C53 C59 H59C 109.5
H59A C59 H59C 109.5
H59B C59 H59C 109.5
C61A C60A H60A 105.8
C61A C60A H60B 112.5
H60A C60A H60B 109.5
C61A C60A H60C 110.0
H60A C60A H60C 109.5
H60B C60A H60C 109.5
C61A C60A H60D 80.1
H60A C60A H60D 120.1
H60C C60A H60D 124.5
C61A C60A H60F 115.5
H60A C60A H60F 117.6
H60B C60A H60F 95.7
H60D C60A H60F 111.7
O2A C61A C60A 138.4(19)
O2A C61A H61A 104.0
C60A C61A H61A 104.4
O2A C61A H61B 98.6
C60A C61A H61B 102.1
H61A C61A H61B 106.0
O2A C61A H60D 171.8
H61A C61A H60D 72.2
H61B C61A H60D 89.5
C61A O2A C62A 123.3(19)
C61A O2A H63F 156.3
O2A C62A C63A 105.6(16)
O2A C62A H62A 103.4
C63A C62A H62A 111.9
O2A C62A H62B 113.9
C63A C62A H62B 112.2
H62A C62A H62B 109.4
O2A C62A H63E 144.1
H62A C62A H63E 88.8
H62B C62A H63E 92.7
O2A C62A H63F 64.2
H62A C62A H63F 129.8
H62B C62A H63F 120.2
H63E C62A H63F 81.9
C62A C63A H63A 110.6
C62A C63A H63B 109.0
H63A C63A H63B 109.5
C62A C63A H63C 108.9
H63A C63A H63C 109.5
H63B C63A H63C 109.5
C62A C63A H63D 67.2
H63A C63A H63D 92.9
H63B C63A H63D 54.6
H63C C63A H63D 156.7
C62A C63A H63E 63.3
H63A C63A H63E 170.2
H63B C63A H63E 67.6
H63C C63A H63E 80.1
H63D C63A H63E 77.8
H63A C63A H63F 72.2
H63B C63A H63F 130.9
H63C C63A H63F 115.9
H63D C63A H63F 76.4
H63E C63A H63F 102.4
C61B C60B H60B 142.2
C61B C60B H60C 102.4
H60B C60B H60C 97.0
C61B C60B H60D 109.6
H60C C60B H60D 107.1
C61B C60B H60E 111.7
H60B C60B H60E 87.5
H60C C60B H60E 116.3
H60D C60B H60E 109.5
C61B C60B H60F 107.1
H60B C60B H60F 95.5
H60D C60B H60F 109.5
H60E C60B H60F 109.5
O2B C61B C60B 102.1(15)
C60B C61B H61B 80.7
O2B C61B H61C 110.4
C60B C61B H61C 110.5
H61B C61B H61C 102.5
O2B C61B H61D 110.3
C60B C61B H61D 113.0
H61B C61B H61D 135.8
H61C C61B H61D 110.2
C61B O2B C62B 118.8(16)
C62B O2B H61B 133.2
O2B C62B C63B 101.3(15)
O2B C62B H62A 96.6
O2B C62B H62B 103.5
C63B C62B H62B 66.9
H62A C62B H62B 99.4
O2B C62B H62C 106.7
C63B C62B H62C 109.4
H62A C62B H62C 80.2
H62B C62B H62C 149.6
O2B C62B H62D 109.9
C63B C62B H62D 118.4
H62A C62B H62D 146.3
H62B C62B H62D 55.1
H62C C62B H62D 110.2
C62B C63B H63B 145.8
H62A C63B H63B 134.3
C62B C63B H63D 114.9
H62A C63B H63D 95.0
H63B C63B H63D 60.6
C62B C63B H63E 105.1
H62A C63B H63E 111.8
H63B C63B H63E 54.0
H63D C63B H63E 109.5
C62B C63B H63F 108.2
H62A C63B H63F 120.4
H63B C63B H63F 104.6
H63D C63B H63F 109.5
H63E C63B H63F 109.5

loop_
_geom_bond_atom_site_label_1
_geom_bond_atom_site_label_2
_geom_bond_distance
Zn1 C2 2.308(2)
Zn1 C3 2.323(3)
Zn1 C1 2.335(2)
Zn1 C5 2.356(3)
Zn1 C4 2.361(3)
Zn1 Zn2 2.3658(4)
Zn2 O1 1.9395(17)
Zn2 N3 2.089(2)
Zn2 N1 2.102(2)
O1 C11 1.319(3)
N1 C35 1.339(3)
N1 C39 1.343(3)
N3 C48 1.344(3)
N3 C44 1.345(3)
N4 C46 1.351(3)
N4 C49 1.453(4)
N4 C52 1.459(4)
C1 C5 1.420(4)
C1 C2 1.426(4)
C1 C6 1.494(4)
C2 C3 1.415(4)
C2 C7 1.501(4)
C3 C4 1.416(4)
C3 C8 1.505(4)
C4 C5 1.409(4)
C4 C9 1.507(5)
C5 C10 1.507(4)
C6 H6A 0.9800
C6 H6B 0.9800
C6 H6C 0.9800
C7 H7A 0.9800
C7 H7B 0.9800
C7 H7C 0.9800
C8 H8A 0.9801
C8 H8B 0.9800
C8 H8C 0.9800
C9 H9A 0.9800
C9 H9B 0.9800
C9 H9C 0.9800
C10 H10A 0.9800
C10 H10B 0.9801
C10 H10C 0.9800
C11 C16 1.405(4)
C11 C12 1.420(3)
C12 C13 1.388(4)
C12 C17 1.494(4)
C13 C14 1.375(5)
C13 H13 0.9500
C14 C15 1.386(4)
C14 H14 0.9500
C15 C16 1.399(4)
C15 H15 0.9501
C16 C26 1.498(3)
C17 C18 1.393(4)
C17 C22 1.405(4)
C18 C19 1.392(4)
C18 C23 1.507(4)
C19 C20 1.379(4)
C19 H19 0.9500
C20 C21 1.375(5)
C20 C24 1.522(5)
C21 C22 1.389(5)
C21 H21 0.9500
C22 C25 1.505(4)
C23 H23A 0.9800
C23 H23B 0.9800
C23 H23C 0.9800
C24 H24A 0.9800
C24 H24B 0.9800
C24 H24C 0.9800
C25 H25A 0.9800
C25 H25B 0.9800
C25 H25C 0.9800
C26 C31 1.402(4)
C26 C27 1.403(3)
C27 C28 1.381(4)
C27 C32 1.502(4)
C28 C29 1.388(4)
C28 H28 0.9500
C29 C30 1.389(4)
C29 C33 1.513(4)
C30 C31 1.382(4)
C30 H30 0.9500
C31 C34 1.515(4)
C32 H32A 0.9800
C32 H32B 0.9800
C32 H32C 0.9800
C33 H33A 0.9800
C33 H33B 0.9800
C33 H33C 0.9800
C34 H34A 0.9800
C34 H34B 0.9800
C34 H34C 0.9800
C35 C36 1.364(4)
C35 H35 0.9500
C36 C37 1.398(4)
C36 H36 0.9500
C37 N2A 1.350(4)
C37 C38 1.395(4)
C38 C39 1.368(4)
C38 H38 0.9500
C39 H39 0.9500
N2A C43A 1.457(4)
N2A C40A 1.530(9)
C40A C41A 1.513(10)
C40A H40A 0.9901
C40A H40B 0.9900
C41A C42A 1.496(17)
C41A H41A 0.9900
C41A H41B 0.9900
C42A C43A 1.531(14)
C42A H42A 0.9900
C42A H42B 0.9900
C43A H43A 0.9900
C43A H43B 0.9900
C40B C41B 1.529(11)
C40B H40C 0.9900
C40B H40D 0.9900
C41B C42B 1.487(18)
C41B H41C 0.9900
C41B H41D 0.9900
C42B H42C 0.9900
C42B H42D 0.9900
C44 C45 1.365(4)
C44 H44 0.9500
C45 C46 1.403(4)
C45 H45 0.9501
C46 C47 1.409(4)
C47 C48 1.369(3)
C47 H47 0.9500
C48 H48 0.9499
C49 C50 1.506(5)
C49 H49A 0.9900
C49 H49B 0.9900
C50 C51 1.444(6)
C50 H50A 0.9900
C50 H50B 0.9900
C51 C52 1.520(5)
C51 H51A 0.9900
C51 H51B 0.9900
C52 H52A 0.9900
C52 H52B 0.9899
C53 C58 1.340(8)
C53 C54 1.340(7)
C53 C59 1.476(8)
C54 C55 1.339(9)
C54 H54 0.9500
C55 C56 1.362(10)
C55 H55 0.9500
C56 C57 1.361(11)
C56 H56 0.9500
C57 C58 1.349(11)
C57 H57 0.9500
C58 H58 0.9500
C59 H59A 0.9799
C59 H59B 0.9800
C59 H59C 0.9800
C60A C61A 1.344(14)
C60A H60A 0.9800
C60A H60B 0.9800
C60A H60C 0.9800
C61A O2A 1.302(15)
C61A H61A 0.9900
C61A H61B 0.9900
O2A C62A 1.509(18)
C62A C63A 1.540(18)
C62A H62A 0.9900
C62A H62B 0.9900
C63A H63A 0.9800
C63A H63B 0.9800
C63A H63C 0.9800
C60B C61B 1.511(16)
C60B H60D 0.9800
C60B H60E 0.9800
C60B H60F 0.9800
C61B O2B 1.426(15)
C61B H61C 0.9900
C61B H61D 0.9900
O2B C62B 1.476(16)
C62B C63B 1.591(17)
C62B H62C 0.9900
C62B H62D 0.9900
C63B H63D 0.9800
C63B H63E 0.9800
C63B H63F 0.9800

loop_
_geom_torsion_atom_site_label_1
_geom_torsion_atom_site_label_2
_geom_torsion_atom_site_label_3
_geom_torsion_atom_site_label_4
_geom_torsion
C2 Zn1 Zn2 O1 -10.18(19)
C3 Zn1 Zn2 O1 65.82(17)
C1 Zn1 Zn2 O1 -91.73(16)
C5 Zn1 Zn2 O1 -163.50(16)
C4 Zn1 Zn2 O1 132.16(15)
C2 Zn1 Zn2 N3 126.33(19)
C3 Zn1 Zn2 N3 -157.67(17)
C1 Zn1 Zn2 N3 44.78(16)
C5 Zn1 Zn2 N3 -26.99(16)
C4 Zn1 Zn2 N3 -91.33(15)
C2 Zn1 Zn2 N1 -127.01(19)
C3 Zn1 Zn2 N1 -51.00(17)
C1 Zn1 Zn2 N1 151.44(16)
C5 Zn1 Zn2 N1 79.67(15)
C4 Zn1 Zn2 N1 15.33(15)
N3 Zn2 O1 C11 -110.4(2)
N1 Zn2 O1 C11 155.1(2)
Zn1 Zn2 O1 C11 29.7(3)
O1 Zn2 N1 C35 146.5(2)
N3 Zn2 N1 C35 42.6(2)
Zn1 Zn2 N1 C35 -77.1(2)
O1 Zn2 N1 C39 -33.7(2)
N3 Zn2 N1 C39 -137.7(2)
Zn1 Zn2 N1 C39 102.71(19)
O1 Zn2 N3 C48 -44.6(2)
N1 Zn2 N3 C48 49.6(2)
Zn1 Zn2 N3 C48 168.49(19)
O1 Zn2 N3 C44 139.8(2)
N1 Zn2 N3 C44 -125.9(2)
Zn1 Zn2 N3 C44 -7.1(2)
C2 Zn1 C1 C5 115.3(2)
C3 Zn1 C1 C5 77.71(18)
C4 Zn1 C1 C5 36.40(16)
Zn2 Zn1 C1 C5 -115.84(18)
C3 Zn1 C1 C2 -37.59(17)
C5 Zn1 C1 C2 -115.3(2)
C4 Zn1 C1 C2 -78.90(19)
Zn2 Zn1 C1 C2 128.86(17)
C2 Zn1 C1 C6 -123.0(3)
C3 Zn1 C1 C6 -160.5(3)
C5 Zn1 C1 C6 121.7(3)
C4 Zn1 C1 C6 158.1(3)
Zn2 Zn1 C1 C6 5.9(3)
C5 C1 C2 C3 0.0(3)
C6 C1 C2 C3 -179.0(3)
Zn1 C1 C2 C3 64.84(18)
C5 C1 C2 C7 176.7(3)
C6 C1 C2 C7 -2.3(4)
Zn1 C1 C2 C7 -118.4(3)
C5 C1 C2 Zn1 -64.85(17)
C6 C1 C2 Zn1 116.1(3)
C1 Zn1 C2 C3 -115.8(2)
C5 Zn1 C2 C3 -78.17(18)
C4 Zn1 C2 C3 -37.28(16)
Zn2 Zn1 C2 C3 118.52(19)
C3 Zn1 C2 C1 115.8(2)
C5 Zn1 C2 C1 37.61(16)
C4 Zn1 C2 C1 78.50(18)
Zn2 Zn1 C2 C1 -125.70(17)
C3 Zn1 C2 C7 -121.3(4)
C1 Zn1 C2 C7 122.9(4)
C5 Zn1 C2 C7 160.5(3)
C4 Zn1 C2 C7 -158.6(3)
Zn2 Zn1 C2 C7 -2.8(4)
C1 C2 C3 C4 0.3(3)
C7 C2 C3 C4 -176.5(3)
Zn1 C2 C3 C4 65.39(19)
C1 C2 C3 C8 179.1(3)
C7 C2 C3 C8 2.3(4)
Zn1 C2 C3 C8 -115.8(3)
C1 C2 C3 Zn1 -65.08(17)
C7 C2 C3 Zn1 118.1(3)
C1 Zn1 C3 C2 37.78(16)
C5 Zn1 C3 C2 79.23(17)
C4 Zn1 C3 C2 115.9(2)
Zn2 Zn1 C3 C2 -129.91(16)
C2 Zn1 C3 C4 -115.9(2)
C1 Zn1 C3 C4 -78.15(18)
C5 Zn1 C3 C4 -36.70(16)
Zn2 Zn1 C3 C4 114.16(18)
C2 Zn1 C3 C8 122.1(4)
C1 Zn1 C3 C8 159.9(3)
C5 Zn1 C3 C8 -158.6(3)
C4 Zn1 C3 C8 -121.9(4)
Zn2 Zn1 C3 C8 -7.8(4)
C2 C3 C4 C5 -0.5(3)
C8 C3 C4 C5 -179.3(3)
Zn1 C3 C4 C5 63.4(2)
C2 C3 C4 C9 177.1(3)
C8 C3 C4 C9 -1.6(5)
Zn1 C3 C4 C9 -118.9(3)
C2 C3 C4 Zn1 -63.92(18)
C8 C3 C4 Zn1 117.3(3)
C2 Zn1 C4 C5 -79.03(18)
C3 Zn1 C4 C5 -116.8(2)
C1 Zn1 C4 C5 -36.92(15)
Zn2 Zn1 C4 C5 120.16(16)
C2 Zn1 C4 C3 37.72(17)
C1 Zn1 C4 C3 79.83(18)
C5 Zn1 C4 C3 116.8(2)
Zn2 Zn1 C4 C3 -123.09(17)
C2 Zn1 C4 C9 159.2(3)
C3 Zn1 C4 C9 121.5(3)
C1 Zn1 C4 C9 -158.7(3)
C5 Zn1 C4 C9 -121.7(3)
Zn2 Zn1 C4 C9 -1.6(3)
C3 C4 C5 C1 0.5(3)
C9 C4 C5 C1 -177.2(3)
Zn1 C4 C5 C1 62.97(18)
C3 C4 C5 C10 178.7(3)
C9 C4 C5 C10 1.1(5)
Zn1 C4 C5 C10 -118.8(3)
C3 C4 C5 Zn1 -62.48(19)
C9 C4 C5 Zn1 119.9(3)
C2 C1 C5 C4 -0.3(3)
C6 C1 C5 C4 178.7(3)
Zn1 C1 C5 C4 -63.77(19)
C2 C1 C5 C10 -178.6(3)
C6 C1 C5 C10 0.5(4)
Zn1 C1 C5 C10 117.9(3)
C2 C1 C5 Zn1 63.47(17)
C6 C1 C5 Zn1 -117.5(3)
C2 Zn1 C5 C4 79.10(18)
C3 Zn1 C5 C4 37.14(17)
C1 Zn1 C5 C4 117.3(2)
Zn2 Zn1 C5 C4 -114.88(17)
C2 Zn1 C5 C1 -38.16(17)
C3 Zn1 C5 C1 -80.12(18)
C4 Zn1 C5 C1 -117.3(2)
Zn2 Zn1 C5 C1 127.86(15)
C2 Zn1 C5 C10 -158.4(3)
C3 Zn1 C5 C10 159.6(3)
C1 Zn1 C5 C10 -120.3(3)
C4 Zn1 C5 C10 122.5(3)
Zn2 Zn1 C5 C10 7.6(4)
Zn2 O1 C11 C16 64.0(3)
Zn2 O1 C11 C12 -117.7(2)
O1 C11 C12 C13 -176.3(2)
C16 C11 C12 C13 2.1(4)
O1 C11 C12 C17 6.6(3)
C16 C11 C12 C17 -175.0(2)
C11 C12 C13 C14 -0.6(5)
C17 C12 C13 C14 176.6(3)
C12 C13 C14 C15 -1.1(5)
C13 C14 C15 C16 1.2(5)
C14 C15 C16 C11 0.4(5)
C14 C15 C16 C26 -178.1(3)
O1 C11 C16 C15 176.3(3)
C12 C11 C16 C15 -2.0(4)
O1 C11 C16 C26 -5.3(4)
C12 C11 C16 C26 176.4(2)
C13 C12 C17 C18 -90.2(3)
C11 C12 C17 C18 87.0(3)
C13 C12 C17 C22 91.0(3)
C11 C12 C17 C22 -91.9(3)
C22 C17 C18 C19 0.6(4)
C12 C17 C18 C19 -178.3(2)
C22 C17 C18 C23 179.7(3)
C12 C17 C18 C23 0.9(4)
C17 C18 C19 C20 0.3(4)
C23 C18 C19 C20 -178.9(3)
C18 C19 C20 C21 -1.3(5)
C18 C19 C20 C24 177.6(3)
C19 C20 C21 C22 1.4(5)
C24 C20 C21 C22 -177.4(3)
C20 C21 C22 C17 -0.6(4)
C20 C21 C22 C25 178.0(3)
C18 C17 C22 C21 -0.5(4)
C12 C17 C22 C21 178.4(2)
C18 C17 C22 C25 -179.0(3)
C12 C17 C22 C25 -0.2(4)
C15 C16 C26 C31 75.4(3)
C11 C16 C26 C31 -103.1(3)
C15 C16 C26 C27 -101.6(3)
C11 C16 C26 C27 79.9(3)
C31 C26 C27 C28 -1.0(4)
C16 C26 C27 C28 176.0(3)
C31 C26 C27 C32 179.5(3)
C16 C26 C27 C32 -3.5(4)
C26 C27 C28 C29 0.6(4)
C32 C27 C28 C29 -180.0(3)
C27 C28 C29 C30 -0.1(5)
C27 C28 C29 C33 -178.9(3)
C28 C29 C30 C31 0.0(4)
C33 C29 C30 C31 178.9(3)
C29 C30 C31 C26 -0.5(4)
C29 C30 C31 C34 178.6(3)
C27 C26 C31 C30 1.0(4)
C16 C26 C31 C30 -176.1(3)
C27 C26 C31 C34 -178.1(3)
C16 C26 C31 C34 4.9(4)
C39 N1 C35 C36 0.3(5)
Zn2 N1 C35 C36 -179.9(3)
N1 C35 C36 C37 0.6(5)
C35 C36 C37 N2A 178.8(3)
C35 C36 C37 C38 -1.1(5)
N2A C37 C38 C39 -179.2(3)
C36 C37 C38 C39 0.8(5)
C35 N1 C39 C38 -0.7(4)
Zn2 N1 C39 C38 179.5(2)
C37 C38 C39 N1 0.1(5)
C38 C37 N2A C43A 6.6(6)
C36 C37 N2A C43A -173.3(4)
C38 C37 N2A C40A 163.8(5)
C36 C37 N2A C40A -16.2(6)
C37 N2A C40A C41A -157.5(6)
C43A N2A C40A C41A 2.4(9)
N2A C40A C41A C42A -20.7(13)
C40A C41A C42A C43A 32.6(17)
C37 N2A C43A C42A 175.8(11)
C40A N2A C43A C42A 16.6(12)
C41A C42A C43A N2A -30.9(17)
C48 N3 C44 C45 -1.6(4)
Zn2 N3 C44 C45 174.2(2)
N3 C44 C45 C46 -0.1(5)
C49 N4 C46 C45 0.7(5)
C52 N4 C46 C45 170.7(3)
C49 N4 C46 C47 -179.1(3)
C52 N4 C46 C47 -9.1(5)
C44 C45 C46 N4 -178.0(3)
C44 C45 C46 C47 1.8(4)
N4 C46 C47 C48 177.9(3)
C45 C46 C47 C48 -1.9(4)
C44 N3 C48 C47 1.5(4)
Zn2 N3 C48 C47 -174.4(2)
C46 C47 C48 N3 0.2(5)
C46 N4 C49 C50 178.0(3)
C52 N4 C49 C50 6.8(4)
N4 C49 C50 C51 -23.1(5)
C49 C50 C51 C52 30.6(5)
C46 N4 C52 C51 -159.9(3)
C49 N4 C52 C51 11.1(4)
C50 C51 C52 N4 -25.7(5)
C58 C53 C54 C55 0.2(9)
C59 C53 C54 C55 -179.6(6)
C53 C54 C55 C56 -0.3(11)
C54 C55 C56 C57 -0.1(11)
C55 C56 C57 C58 0.5(14)
C54 C53 C58 C57 0.1(12)
C59 C53 C58 C57 -180.0(8)
C56 C57 C58 C53 -0.6(16)
C60A C61A O2A C62A -153(3)
C61A O2A C62A C63A -168(3)
C60B C61B O2B C62B 163.8(17)
C61B O2B C62B C63B 177(2)
